data_7006748
loop_
_publ_author_name
'Masuda, Jason D.'
'Stephan, Douglas W.'

_publ_section_title
;
 Neutral and cationic aluminium complexes of a sterically demanding
 N-imidoylamidine ligand.
;
_journal_issue 17
_journal_name_full 'Dalton transactions (Cambridge, England : 2003)'
_journal_page_first 2089
_journal_page_last 2097
_journal_paper_doi 10.1039/b513531a
_journal_year 2006
_chemical_formula_sum 'C42 H62 Al N3'
_chemical_formula_weight 635.93
_space_group_IT_number 14
_symmetry_cell_setting monoclinic
_symmetry_space_group_name_Hall '-P 2ybc'
_symmetry_space_group_name_H-M 'P 1 21/c 1'
_atom_sites_solution_hydrogens geom
_atom_sites_solution_primary direct
_atom_sites_solution_secondary difmap
_audit_creation_method SHELXL-97
_cell_angle_alpha 90.00
_cell_angle_beta 105.680(10)
_cell_angle_gamma 90.00
_cell_formula_units_Z 4
_cell_length_a 10.503(6)
_cell_length_b 21.773(13)
_cell_length_c 18.101(10)
_cell_measurement_temperature 293(2)
_cell_measurement_theta_max 25.0
_cell_measurement_theta_min 2.0
_cell_volume 3985(4)
_computing_structure_refinement 'SHELXL-97 (Sheldrick, 1997)'
_computing_structure_solution 'SHELXS-97 (Sheldrick, 1990)'
_diffrn_ambient_temperature 293(2)
_diffrn_measured_fraction_theta_full 0.990
_diffrn_measured_fraction_theta_max 0.990
_diffrn_radiation_monochromator graphite
_diffrn_radiation_source 'fine-focus sealed tube'
_diffrn_radiation_type MoK\a
_diffrn_radiation_wavelength 0.71073
_diffrn_reflns_av_R_equivalents 0.0467
_diffrn_reflns_av_sigmaI/netI 0.0864
_diffrn_reflns_limit_h_max 11
_diffrn_reflns_limit_h_min -11
_diffrn_reflns_limit_k_max 24
_diffrn_reflns_limit_k_min -11
_diffrn_reflns_limit_l_max 20
_diffrn_reflns_limit_l_min -20
_diffrn_reflns_number 16803
_diffrn_reflns_theta_full 23.28
_diffrn_reflns_theta_max 23.28
_diffrn_reflns_theta_min 1.50
_exptl_absorpt_coefficient_mu 0.081
_exptl_absorpt_correction_T_max 0.488980
_exptl_absorpt_correction_T_min 0.331142
_exptl_absorpt_correction_type sadabs
_exptl_crystal_density_diffrn 1.060
_exptl_crystal_density_method 'not measured'
_exptl_crystal_F_000 1392
_exptl_crystal_size_max 0.27
_exptl_crystal_size_mid 0.23
_exptl_crystal_size_min 0.22
_refine_diff_density_max 0.179
_refine_diff_density_min -0.193
_refine_diff_density_rms 0.029
_refine_ls_extinction_method none
_refine_ls_goodness_of_fit_ref 0.803
_refine_ls_hydrogen_treatment mixed
_refine_ls_matrix_type full
_refine_ls_number_parameters 423
_refine_ls_number_reflns 5698
_refine_ls_number_restraints 0
_refine_ls_restrained_S_all 0.803
_refine_ls_R_factor_all 0.0828
_refine_ls_R_factor_gt 0.0388
_refine_ls_shift/su_max 0.000
_refine_ls_shift/su_mean 0.000
_refine_ls_structure_factor_coef Fsqd
_refine_ls_weighting_details 'calc w=1/[\s^2^(Fo^2^)+(0.0469P)^2^+0.0000P] where P=(Fo^2^+2Fc^2^)/3'
_refine_ls_weighting_scheme calc
_refine_ls_wR_factor_gt 0.0824
_refine_ls_wR_factor_ref 0.0883
_reflns_number_gt 3006
_reflns_number_total 5698
_reflns_threshold_expression >2sigma(I)
_cod_data_source_file b513531a.txt
_cod_data_source_block (i-Pr2C6H3N(C(=CH2)NC6H3i-Pr2)(C(Me)NC6H3i-Pr2)AlMe2
_cod_original_sg_symbol_H-M P21/c
_cod_database_code 7006748

loop_
_symmetry_equiv_pos_as_xyz
'x, y, z'
'-x, y+1/2, -z+1/2'
'-x, -y, -z'
'x, -y-1/2, z-1/2'

loop_
_atom_site_label
_atom_site_type_symbol
_atom_site_fract_x
_atom_site_fract_y
_atom_site_fract_z
_atom_site_U_iso_or_equiv
_atom_site_adp_type
_atom_site_occupancy
_atom_site_symmetry_multiplicity
_atom_site_calc_flag
_atom_site_refinement_flags
_atom_site_disorder_assembly
_atom_site_disorder_group
Al1 Al 0.29755(7) 0.41387(3) 0.26533(4) 0.0439(2) Uani 1 1 d . . .
N1 N 0.26763(15) 0.35798(8) 0.34203(9) 0.0345(4) Uani 1 1 d . . .
N2 N 0.21032(15) 0.36155(7) 0.18374(9) 0.0348(4) Uani 1 1 d . . .
N3 N 0.25282(15) 0.27014(7) 0.26106(10) 0.0334(4) Uani 1 1 d . . .
C1 C 0.2653(2) 0.38143(9) 0.41775(12) 0.0401(6) Uani 1 1 d . . .
C2 C 0.3822(2) 0.38522(10) 0.47768(13) 0.0463(6) Uani 1 1 d . . .
C3 C 0.3743(3) 0.40604(11) 0.54927(14) 0.0638(7) Uani 1 1 d . . .
H3A H 0.4509 0.4087 0.5896 0.077 Uiso 1 1 calc R . .
C4 C 0.2549(3) 0.42274(12) 0.56109(16) 0.0756(8) Uani 1 1 d . . .
H4A H 0.2509 0.4361 0.6092 0.091 Uiso 1 1 calc R . .
C5 C 0.1415(3) 0.41966(11) 0.50144(16) 0.0673(8) Uani 1 1 d . . .
H5A H 0.0617 0.4314 0.5102 0.081 Uiso 1 1 calc R . .
C6 C 0.1418(2) 0.39953(10) 0.42840(13) 0.0483(6) Uani 1 1 d . . .
C7 C 0.5184(2) 0.36634(11) 0.46984(13) 0.0528(6) Uani 1 1 d . . .
H7A H 0.5086 0.3543 0.4164 0.063 Uiso 1 1 calc R . .
C8 C 0.5757(3) 0.31154(12) 0.52151(16) 0.0857(9) Uani 1 1 d . . .
H8A H 0.5160 0.2774 0.5088 0.129 Uiso 1 1 calc R . .
H8B H 0.5874 0.3227 0.5742 0.129 Uiso 1 1 calc R . .
H8C H 0.6596 0.3003 0.5138 0.129 Uiso 1 1 calc R . .
C9 C 0.6170(2) 0.42013(12) 0.48901(15) 0.0848(9) Uani 1 1 d . . .
H9A H 0.5824 0.4544 0.4564 0.127 Uiso 1 1 calc R . .
H9B H 0.6998 0.4077 0.4809 0.127 Uiso 1 1 calc R . .
H9C H 0.6302 0.4318 0.5417 0.127 Uiso 1 1 calc R . .
C10 C 0.0138(2) 0.39546(11) 0.36602(14) 0.0597(7) Uani 1 1 d . . .
H10A H 0.0360 0.3936 0.3168 0.072 Uiso 1 1 calc R . .
C11 C -0.0749(3) 0.45196(12) 0.36378(16) 0.0849(9) Uani 1 1 d . . .
H11A H -0.0268 0.4885 0.3586 0.127 Uiso 1 1 calc R . .
H11B H -0.1016 0.4540 0.4104 0.127 Uiso 1 1 calc R . .
H11C H -0.1518 0.4487 0.3209 0.127 Uiso 1 1 calc R . .
C12 C -0.0635(3) 0.33746(13) 0.3728(2) 0.1111(12) Uani 1 1 d . . .
H12A H -0.0084 0.3021 0.3737 0.167 Uiso 1 1 calc R . .
H12B H -0.1401 0.3348 0.3297 0.167 Uiso 1 1 calc R . .
H12C H -0.0905 0.3390 0.4194 0.167 Uiso 1 1 calc R . .
C13 C 0.1440(2) 0.38513(9) 0.10726(12) 0.0394(6) Uani 1 1 d . . .
C14 C 0.2172(2) 0.40595(10) 0.05702(13) 0.0451(6) Uani 1 1 d . . .
C15 C 0.1482(3) 0.42663(11) -0.01563(14) 0.0622(7) Uani 1 1 d . . .
H15A H 0.1953 0.4397 -0.0495 0.075 Uiso 1 1 calc R . .
C16 C 0.0117(3) 0.42831(11) -0.03873(15) 0.0708(8) Uani 1 1 d . . .
H16A H -0.0323 0.4425 -0.0874 0.085 Uiso 1 1 calc R . .
C17 C -0.0587(2) 0.40886(11) 0.01088(15) 0.0614(7) Uani 1 1 d . . .
H17A H -0.1506 0.4102 -0.0047 0.074 Uiso 1 1 calc R . .
C18 C 0.0047(2) 0.38707(10) 0.08425(13) 0.0460(6) Uani 1 1 d . . .
C19 C 0.3672(2) 0.40756(10) 0.07867(13) 0.0525(6) Uani 1 1 d . . .
H19A H 0.3992 0.3897 0.1301 0.063 Uiso 1 1 calc R . .
C20 C 0.4259(2) 0.36974(13) 0.02450(15) 0.0860(9) Uani 1 1 d . . .
H20A H 0.3949 0.3282 0.0230 0.129 Uiso 1 1 calc R . .
H20B H 0.5206 0.3703 0.0426 0.129 Uiso 1 1 calc R . .
H20C H 0.3988 0.3871 -0.0261 0.129 Uiso 1 1 calc R . .
C21 C 0.4167(3) 0.47449(11) 0.08309(15) 0.0786(9) Uani 1 1 d . . .
H21A H 0.3804 0.4972 0.1180 0.118 Uiso 1 1 calc R . .
H21B H 0.3890 0.4929 0.0331 0.118 Uiso 1 1 calc R . .
H21C H 0.5115 0.4750 0.1009 0.118 Uiso 1 1 calc R . .
C22 C -0.0807(2) 0.36600(11) 0.13562(14) 0.0570(7) Uani 1 1 d . . .
H22A H -0.0217 0.3526 0.1847 0.068 Uiso 1 1 calc R . .
C23 C -0.1681(2) 0.31176(12) 0.10046(16) 0.0852(9) Uani 1 1 d . . .
H23A H -0.1137 0.2787 0.0915 0.128 Uiso 1 1 calc R . .
H23B H -0.2280 0.3241 0.0527 0.128 Uiso 1 1 calc R . .
H23C H -0.2175 0.2984 0.1350 0.128 Uiso 1 1 calc R . .
C24 C -0.1663(2) 0.41899(12) 0.15193(16) 0.0840(9) Uani 1 1 d . . .
H24A H -0.1103 0.4526 0.1749 0.126 Uiso 1 1 calc R . .
H24B H -0.2155 0.4051 0.1864 0.126 Uiso 1 1 calc R . .
H24C H -0.2264 0.4323 0.1047 0.126 Uiso 1 1 calc R . .
C25 C 0.2763(2) 0.20347(9) 0.26395(11) 0.0353(5) Uani 1 1 d . . .
C26 C 0.1683(2) 0.16272(10) 0.24962(12) 0.0417(6) Uani 1 1 d . . .
C27 C 0.1958(3) 0.10040(10) 0.25805(13) 0.0558(7) Uani 1 1 d . . .
H27A H 0.1261 0.0727 0.2504 0.067 Uiso 1 1 calc R . .
C28 C 0.3234(3) 0.07851(11) 0.27733(13) 0.0650(7) Uani 1 1 d . . .
H28A H 0.3391 0.0365 0.2821 0.078 Uiso 1 1 calc R . .
C29 C 0.4279(2) 0.11902(12) 0.28961(13) 0.0597(7) Uani 1 1 d . . .
H29A H 0.5138 0.1038 0.3020 0.072 Uiso 1 1 calc R . .
C30 C 0.4074(2) 0.18237(10) 0.28391(12) 0.0430(6) Uani 1 1 d . . .
C31 C 0.0244(2) 0.18364(10) 0.22542(14) 0.0552(7) Uani 1 1 d . . .
H31A H 0.0230 0.2284 0.2196 0.066 Uiso 1 1 calc R . .
C32 C -0.0487(2) 0.15517(12) 0.14766(16) 0.0845(9) Uani 1 1 d . . .
H32A H -0.0042 0.1663 0.1097 0.127 Uiso 1 1 calc R . .
H32B H -0.1379 0.1701 0.1324 0.127 Uiso 1 1 calc R . .
H32C H -0.0494 0.1113 0.1524 0.127 Uiso 1 1 calc R . .
C33 C -0.0482(2) 0.16708(13) 0.28593(17) 0.0912(10) Uani 1 1 d . . .
H33A H -0.0032 0.1854 0.3342 0.137 Uiso 1 1 calc R . .
H33B H -0.0495 0.1233 0.2916 0.137 Uiso 1 1 calc R . .
H33C H -0.1373 0.1822 0.2698 0.137 Uiso 1 1 calc R . .
C34 C 0.5243(2) 0.22648(11) 0.29986(14) 0.0572(7) Uani 1 1 d . . .
H34A H 0.4930 0.2663 0.3130 0.069 Uiso 1 1 calc R . .
C35 C 0.6391(2) 0.20632(14) 0.36798(15) 0.0889(9) Uani 1 1 d . . .
H35A H 0.6075 0.2015 0.4127 0.133 Uiso 1 1 calc R . .
H35B H 0.7073 0.2370 0.3777 0.133 Uiso 1 1 calc R . .
H35C H 0.6741 0.1680 0.3561 0.133 Uiso 1 1 calc R . .
C36 C 0.5739(3) 0.23589(15) 0.22832(16) 0.0999(11) Uani 1 1 d . . .
H36A H 0.5018 0.2490 0.1863 0.150 Uiso 1 1 calc R . .
H36B H 0.6088 0.1979 0.2152 0.150 Uiso 1 1 calc R . .
H36C H 0.6420 0.2666 0.2387 0.150 Uiso 1 1 calc R . .
C37 C 0.2129(3) 0.26111(13) 0.12366(16) 0.0544(7) Uani 1 1 d . . .
H37A H 0.231(2) 0.2205(10) 0.1281(12) 0.056(7) Uiso 1 1 d . . .
H37B H 0.195(2) 0.2809(10) 0.0779(12) 0.056(7) Uiso 1 1 d . . .
C38 C 0.22528(18) 0.29902(10) 0.18686(12) 0.0358(5) Uani 1 1 d . . .
C39 C 0.2552(2) 0.25519(10) 0.39539(12) 0.0499(6) Uani 1 1 d . . .
H39A H 0.2587 0.2785 0.4409 0.075 Uiso 1 1 calc R . .
H39B H 0.3303 0.2283 0.4047 0.075 Uiso 1 1 calc R . .
H39C H 0.1754 0.2313 0.3818 0.075 Uiso 1 1 calc R . .
C40 C 0.25718(19) 0.29740(10) 0.33214(12) 0.0358(5) Uani 1 1 d . . .
C41 C 0.2075(3) 0.49317(10) 0.26297(15) 0.0768(8) Uani 1 1 d . . .
H41A H 0.1146 0.4864 0.2559 0.115 Uiso 1 1 calc R . .
H41B H 0.2203 0.5175 0.2214 0.115 Uiso 1 1 calc R . .
H41C H 0.2435 0.5144 0.3105 0.115 Uiso 1 1 calc R . .
C42 C 0.4919(2) 0.42152(11) 0.28012(13) 0.0697(8) Uani 1 1 d . . .
H42A H 0.5300 0.3814 0.2809 0.105 Uiso 1 1 calc R . .
H42B H 0.5311 0.4420 0.3279 0.105 Uiso 1 1 calc R . .
H42C H 0.5084 0.4449 0.2387 0.105 Uiso 1 1 calc R . .

loop_
_atom_site_aniso_label
_atom_site_aniso_U_11
_atom_site_aniso_U_22
_atom_site_aniso_U_33
_atom_site_aniso_U_23
_atom_site_aniso_U_13
_atom_site_aniso_U_12
Al1 0.0544(5) 0.0371(4) 0.0384(4) 0.0007(3) 0.0097(3) -0.0077(3)
N1 0.0393(11) 0.0316(11) 0.0337(12) -0.0031(9) 0.0119(9) -0.0013(8)
N2 0.0404(11) 0.0295(11) 0.0328(12) 0.0049(9) 0.0069(9) -0.0001(8)
N3 0.0377(10) 0.0299(11) 0.0325(12) 0.0010(9) 0.0095(9) 0.0033(8)
C1 0.0557(16) 0.0339(13) 0.0336(14) -0.0028(11) 0.0171(13) -0.0034(11)
C2 0.0601(17) 0.0443(15) 0.0335(15) -0.0032(12) 0.0108(14) -0.0025(12)
C3 0.079(2) 0.0665(19) 0.0425(18) -0.0059(14) 0.0100(15) 0.0032(16)
C4 0.105(3) 0.082(2) 0.0468(19) -0.0142(16) 0.0328(19) 0.0041(19)
C5 0.074(2) 0.076(2) 0.063(2) -0.0129(17) 0.0367(17) 0.0048(16)
C6 0.0601(18) 0.0445(15) 0.0465(17) -0.0043(12) 0.0250(14) 0.0023(12)
C7 0.0518(16) 0.0600(17) 0.0405(15) -0.0048(13) 0.0024(12) -0.0001(13)
C8 0.0753(19) 0.079(2) 0.088(2) 0.0114(18) -0.0026(16) 0.0115(16)
C9 0.0761(19) 0.096(2) 0.080(2) -0.0100(18) 0.0165(16) -0.0265(18)
C10 0.0487(16) 0.0691(19) 0.0634(18) -0.0109(14) 0.0191(14) 0.0083(14)
C11 0.078(2) 0.086(2) 0.090(2) -0.0009(18) 0.0223(17) 0.0281(17)
C12 0.071(2) 0.081(2) 0.173(4) -0.016(2) 0.019(2) -0.0118(18)
C13 0.0478(16) 0.0314(13) 0.0360(15) 0.0028(11) 0.0061(12) -0.0009(11)
C14 0.0583(16) 0.0395(14) 0.0358(15) 0.0043(12) 0.0098(13) -0.0010(12)
C15 0.080(2) 0.0635(18) 0.0438(18) 0.0119(14) 0.0179(15) 0.0001(15)
C16 0.089(2) 0.072(2) 0.0406(18) 0.0181(15) -0.0017(17) 0.0132(17)
C17 0.0553(16) 0.0644(18) 0.0545(18) 0.0084(15) -0.0020(15) 0.0075(14)
C18 0.0492(16) 0.0430(15) 0.0404(16) 0.0060(12) 0.0027(13) 0.0010(12)
C19 0.0615(17) 0.0557(17) 0.0434(16) -0.0015(13) 0.0192(13) -0.0105(14)
C20 0.078(2) 0.109(2) 0.081(2) -0.0281(19) 0.0379(17) -0.0029(17)
C21 0.093(2) 0.076(2) 0.071(2) -0.0039(16) 0.0297(17) -0.0333(17)
C22 0.0377(15) 0.0695(18) 0.0571(17) 0.0108(14) 0.0013(13) 0.0007(14)
C23 0.0642(18) 0.080(2) 0.106(2) 0.0149(18) 0.0134(17) -0.0111(17)
C24 0.0698(19) 0.096(2) 0.090(2) 0.0019(18) 0.0271(17) 0.0130(17)
C25 0.0450(15) 0.0269(14) 0.0333(14) 0.0024(10) 0.0097(11) 0.0067(11)
C26 0.0493(16) 0.0327(15) 0.0400(15) 0.0016(11) 0.0068(11) 0.0028(12)
C27 0.0667(18) 0.0346(17) 0.0602(18) 0.0000(12) 0.0073(14) 0.0008(13)
C28 0.084(2) 0.0356(16) 0.0656(19) 0.0003(14) 0.0036(16) 0.0171(16)
C29 0.0555(18) 0.0531(19) 0.0645(19) 0.0005(14) 0.0057(14) 0.0251(15)
C30 0.0415(15) 0.0472(16) 0.0388(15) -0.0014(12) 0.0084(11) 0.0098(12)
C31 0.0447(15) 0.0404(15) 0.0772(19) 0.0023(14) 0.0110(14) -0.0013(12)
C32 0.0637(18) 0.069(2) 0.098(2) -0.0066(17) -0.0183(16) -0.0045(15)
C33 0.0674(19) 0.086(2) 0.131(3) 0.001(2) 0.0452(19) -0.0118(16)
C34 0.0448(15) 0.0659(18) 0.0637(18) -0.0005(14) 0.0194(14) 0.0103(13)
C35 0.0550(18) 0.132(3) 0.071(2) 0.0025(19) 0.0024(16) -0.0033(18)
C36 0.068(2) 0.158(3) 0.078(2) 0.024(2) 0.0279(17) -0.007(2)
C37 0.087(2) 0.0390(19) 0.0375(18) 0.0053(16) 0.0167(15) 0.0119(15)
C38 0.0335(13) 0.0384(15) 0.0350(15) 0.0031(12) 0.0085(10) 0.0008(11)
C39 0.0599(16) 0.0477(15) 0.0443(16) 0.0029(12) 0.0176(13) 0.0021(12)
C40 0.0338(13) 0.0377(15) 0.0356(15) 0.0018(12) 0.0092(10) 0.0033(11)
C41 0.113(2) 0.0469(17) 0.068(2) 0.0029(14) 0.0214(17) 0.0054(16)
C42 0.0620(17) 0.096(2) 0.0469(16) 0.0063(15) 0.0074(13) -0.0395(16)

loop_
_atom_type_symbol
_atom_type_description
_atom_type_scat_dispersion_real
_atom_type_scat_dispersion_imag
_atom_type_scat_source
C C 0.0033 0.0016 'International Tables Vol C Tables 4.2.6.8 and 6.1.1.4'
H H 0.0000 0.0000 'International Tables Vol C Tables 4.2.6.8 and 6.1.1.4'
N N 0.0061 0.0033 'International Tables Vol C Tables 4.2.6.8 and 6.1.1.4'
Al Al 0.0645 0.0514 'International Tables Vol C Tables 4.2.6.8 and 6.1.1.4'

loop_
_geom_angle_atom_site_label_1
_geom_angle_atom_site_label_2
_geom_angle_atom_site_label_3
_geom_angle
_geom_angle_site_symmetry_1
_geom_angle_site_symmetry_3
_geom_angle_publ_flag
N2 Al1 N1 92.47(8) . . ?
N2 Al1 C41 112.54(10) . . ?
N1 Al1 C41 113.45(10) . . ?
N2 Al1 C42 114.65(9) . . ?
N1 Al1 C42 108.38(9) . . ?
C41 Al1 C42 113.54(11) . . ?
C40 N1 C1 116.63(17) . . ?
C40 N1 Al1 123.36(14) . . ?
C1 N1 Al1 119.86(14) . . ?
C38 N2 C13 114.04(17) . . ?
C38 N2 Al1 122.67(14) . . ?
C13 N2 Al1 122.18(13) . . ?
C40 N3 C38 128.16(17) . . ?
C40 N3 C25 114.85(16) . . ?
C38 N3 C25 116.97(16) . . ?
C2 C1 C6 121.3(2) . . ?
C2 C1 N1 120.65(19) . . ?
C6 C1 N1 118.04(19) . . ?
C3 C2 C1 118.5(2) . . ?
C3 C2 C7 117.7(2) . . ?
C1 C2 C7 123.8(2) . . ?
C4 C3 C2 121.0(2) . . ?
C5 C4 C3 119.8(2) . . ?
C4 C5 C6 122.4(2) . . ?
C5 C6 C1 117.0(2) . . ?
C5 C6 C10 120.0(2) . . ?
C1 C6 C10 123.0(2) . . ?
C2 C7 C8 112.0(2) . . ?
C2 C7 C9 111.3(2) . . ?
C8 C7 C9 109.0(2) . . ?
C6 C10 C12 112.0(2) . . ?
C6 C10 C11 112.6(2) . . ?
C12 C10 C11 109.4(2) . . ?
C18 C13 C14 120.1(2) . . ?
C18 C13 N2 118.71(18) . . ?
C14 C13 N2 121.21(19) . . ?
C15 C14 C13 118.4(2) . . ?
C15 C14 C19 118.3(2) . . ?
C13 C14 C19 123.2(2) . . ?
C16 C15 C14 121.8(2) . . ?
C17 C16 C15 119.4(2) . . ?
C16 C17 C18 121.5(2) . . ?
C17 C18 C13 118.7(2) . . ?
C17 C18 C22 118.2(2) . . ?
C13 C18 C22 123.0(2) . . ?
C14 C19 C20 113.0(2) . . ?
C14 C19 C21 110.3(2) . . ?
C20 C19 C21 110.7(2) . . ?
C23 C22 C18 111.4(2) . . ?
C23 C22 C24 110.1(2) . . ?
C18 C22 C24 111.2(2) . . ?
C30 C25 C26 121.79(19) . . ?
C30 C25 N3 118.44(18) . . ?
C26 C25 N3 119.73(18) . . ?
C27 C26 C25 117.5(2) . . ?
C27 C26 C31 119.0(2) . . ?
C25 C26 C31 123.46(19) . . ?
C28 C27 C26 121.8(2) . . ?
C27 C28 C29 119.9(2) . . ?
C28 C29 C30 121.3(2) . . ?
C29 C30 C25 117.6(2) . . ?
C29 C30 C34 120.6(2) . . ?
C25 C30 C34 121.8(2) . . ?
C26 C31 C33 111.7(2) . . ?
C26 C31 C32 110.64(19) . . ?
C33 C31 C32 109.7(2) . . ?
C30 C34 C36 111.4(2) . . ?
C30 C34 C35 112.9(2) . . ?
C36 C34 C35 110.1(2) . . ?
N2 C38 C37 125.0(2) . . ?
N2 C38 N3 117.67(19) . . ?
C37 C38 N3 117.4(2) . . ?
N1 C40 N3 121.48(18) . . ?
N1 C40 C39 122.1(2) . . ?
N3 C40 C39 116.37(19) . . ?

loop_
_geom_bond_atom_site_label_1
_geom_bond_atom_site_label_2
_geom_bond_distance
_geom_bond_site_symmetry_2
_geom_bond_publ_flag
Al1 N2 1.8939(19) . ?
Al1 N1 1.9348(18) . ?
Al1 C41 1.964(3) . ?
Al1 C42 1.993(3) . ?
N1 C40 1.332(3) . ?
N1 C1 1.469(2) . ?
N2 C38 1.370(3) . ?
N2 C13 1.464(3) . ?
N3 C40 1.406(2) . ?
N3 C38 1.440(3) . ?
N3 C25 1.471(3) . ?
C1 C2 1.404(3) . ?
C1 C6 1.418(3) . ?
C2 C3 1.396(3) . ?
C2 C7 1.532(3) . ?
C3 C4 1.377(3) . ?
C4 C5 1.376(3) . ?
C5 C6 1.394(3) . ?
C6 C10 1.506(3) . ?
C7 C8 1.535(3) . ?
C7 C9 1.539(3) . ?
C10 C12 1.524(3) . ?
C10 C11 1.538(3) . ?
C13 C18 1.409(3) . ?
C13 C14 1.414(3) . ?
C14 C15 1.394(3) . ?
C14 C19 1.518(3) . ?
C15 C16 1.381(3) . ?
C16 C17 1.375(3) . ?
C17 C18 1.398(3) . ?
C18 C22 1.527(3) . ?
C19 C20 1.531(3) . ?
C19 C21 1.542(3) . ?
C22 C23 1.525(3) . ?
C22 C24 1.539(3) . ?
C25 C30 1.403(3) . ?
C25 C26 1.408(3) . ?
C26 C27 1.387(3) . ?
C26 C31 1.525(3) . ?
C27 C28 1.375(3) . ?
C28 C29 1.379(3) . ?
C29 C30 1.396(3) . ?
C30 C34 1.523(3) . ?
C31 C33 1.537(3) . ?
C31 C32 1.540(3) . ?
C34 C36 1.535(3) . ?
C34 C35 1.537(3) . ?
C37 C38 1.388(3) . ?
C39 C40 1.473(3) . ?
